data_4132775
loop_
_publ_author_name
'Claire, F. James'
'Tenney, Stephanie M.'
'Li, Minyuan M.'
'Siegler, Maxime A.'
'Wagner, Justine S.'
'Hall, Anthony Shoji'
'Kempa, Thomas J.'

_publ_section_title
;
 Hierarchically Ordered Two-Dimensional Coordination Polymers Assembled
 from Redox-Active Dimolybdenum Clusters.
;
_journal_issue 34
_journal_name_full 'Journal of the American Chemical Society'
_journal_page_first 10673
_journal_page_last 10676
_journal_paper_doi 10.1021/jacs.8b06331
_journal_volume 140
_journal_year 2018
_chemical_formula_moiety '2(C24 H16 Mo2 N4 O8), 5(C4 H9 N O)'
_chemical_formula_sum 'C68 H77 Mo4 N13 O21'
_chemical_formula_weight 1796.18
_space_group_crystal_system monoclinic
_space_group_IT_number 14
_space_group_name_Hall '-P 2ybc'
_space_group_name_H-M_alt 'P 1 21/c 1'
_atom_sites_solution_hydrogens geom
_atom_sites_solution_primary direct
_atom_sites_solution_secondary difmap
_audit_creation_method SHELXL-2014/7
_cell_angle_alpha 90
_cell_angle_beta 91.8000(10)
_cell_angle_gamma 90
_cell_formula_units_Z 2
_cell_length_a 16.38752(19)
_cell_length_b 15.60553(19)
_cell_length_c 14.32079(16)
_cell_measurement_reflns_used 7671
_cell_measurement_temperature 110(2)
_cell_measurement_theta_max 72.05
_cell_measurement_theta_min 4.92
_cell_volume 3660.53(7)
_computing_cell_refinement 'CrysAlisPro 1.171.39.29c (Rigaku OD, 2017)'
_computing_data_collection 'CrysAlisPro 1.171.39.29c (Rigaku OD, 2017)'
_computing_data_reduction 'CrysAlisPro 1.171.39.29c (Rigaku OD, 2017)'
_computing_molecular_graphics 'SHELXTL v6.10 (Sheldrick, 2008)'
_computing_publication_material 'SHELXTL v6.10 (Sheldrick, 2008)'
_computing_structure_refinement 'SHELXL-2014/7 (Sheldrick, 2015)'
_computing_structure_solution 'SHELXS-2014/7 (Sheldrick, 2015)'
_diffrn_ambient_temperature 110(2)
_diffrn_measured_fraction_theta_full 1.000
_diffrn_measured_fraction_theta_max 1.000
_diffrn_measurement_device_type 'SuperNova, Dual, Cu at zero, Atlas'
_diffrn_measurement_method '\w scans'
_diffrn_radiation_monochromator mirror
_diffrn_radiation_source 'SuperNova (Cu) X-ray Source'
_diffrn_radiation_type CuK\a
_diffrn_radiation_wavelength 1.54178
_diffrn_reflns_av_R_equivalents 0.0413
_diffrn_reflns_av_unetI/netI 0.0379
_diffrn_reflns_Laue_measured_fraction_full 1.000
_diffrn_reflns_Laue_measured_fraction_max 1.000
_diffrn_reflns_limit_h_max 20
_diffrn_reflns_limit_h_min -15
_diffrn_reflns_limit_k_max 19
_diffrn_reflns_limit_k_min -16
_diffrn_reflns_limit_l_max 17
_diffrn_reflns_limit_l_min -17
_diffrn_reflns_number 24295
_diffrn_reflns_point_group_measured_fraction_full 1.000
_diffrn_reflns_point_group_measured_fraction_max 1.000
_diffrn_reflns_theta_full 67.679
_diffrn_reflns_theta_max 71.900
_diffrn_reflns_theta_min 2.698
_exptl_absorpt_coefficient_mu 6.185
_exptl_absorpt_correction_T_max 0.861
_exptl_absorpt_correction_T_min 0.793
_exptl_absorpt_correction_type analytical
_exptl_absorpt_process_details
;
CrysAlisPro 1.171.39.29c (Rigaku Oxford Diffraction, 2017)
Analytical numeric absorption correction using a multifaceted crystal
			model based on expressions derived by R.C. Clark & J.S. Reid.
(Clark, R. C. & Reid, J. S. (1995). Acta Cryst. A51, 887-897)
Empirical absorption correction using spherical harmonics,
 implemented in SCALE3 ABSPACK scaling algorithm.
;
_exptl_crystal_colour red
_exptl_crystal_density_diffrn 1.630
_exptl_crystal_description 'small block'
_exptl_crystal_F_000 1824
_exptl_crystal_size_max 0.05
_exptl_crystal_size_mid 0.04
_exptl_crystal_size_min 0.03
_refine_diff_density_max 0.588
_refine_diff_density_min -0.529
_refine_diff_density_rms 0.077
_refine_ls_extinction_method none
_refine_ls_goodness_of_fit_ref 1.013
_refine_ls_hydrogen_treatment constr
_refine_ls_matrix_type full
_refine_ls_number_parameters 560
_refine_ls_number_reflns 7200
_refine_ls_number_restraints 208
_refine_ls_restrained_S_all 1.004
_refine_ls_R_factor_all 0.0475
_refine_ls_R_factor_gt 0.0281
_refine_ls_shift/su_max 0.001
_refine_ls_shift/su_mean 0.000
_refine_ls_structure_factor_coef Fsqd
_refine_ls_weighting_details 'w=1/[\s^2^(Fo^2^)+(0.0215P)^2^+1.5315P] where P=(Fo^2^+2Fc^2^)/3'
_refine_ls_weighting_scheme calc
_refine_ls_wR_factor_gt 0.0558
_refine_ls_wR_factor_ref 0.0633
_reflns_Friedel_coverage 0.000
_reflns_number_gt 5379
_reflns_number_total 7200
_reflns_threshold_expression 'I > 2\s(I)'
_cod_data_source_file ja8b06331_si_003.cif
_cod_data_source_block II
_cod_original_sg_symbol_H-M 'P 21/c'
_cod_database_code 4132775
_shelx_shelxl_version_number 2014/7
_shelx_space_group_comment
;
The symmetry employed for this shelxl refinement is uniquely defined
by the following loop, which should always be used as a source of
symmetry information in preference to the above space-group names.
They are only intended as comments.
;
_oxdiff_exptl_absorpt_empirical_full_min 0.852
_oxdiff_exptl_absorpt_empirical_full_max 1.202
_oxdiff_exptl_absorpt_empirical_details
;
Empirical correction (ABSPACK) includes:
- Absorption correction using spherical harmonics
- Frame scaling
;

loop_
_space_group_symop_operation_xyz
'x, y, z'
'-x, y+1/2, -z+1/2'
'-x, -y, -z'
'x, -y-1/2, z-1/2'

loop_
_atom_site_label
_atom_site_type_symbol
_atom_site_fract_x
_atom_site_fract_y
_atom_site_fract_z
_atom_site_U_iso_or_equiv
_atom_site_adp_type
_atom_site_occupancy
_atom_site_site_symmetry_order
_atom_site_calc_flag
_atom_site_refinement_flags_posn
_atom_site_refinement_flags_adp
_atom_site_refinement_flags_occupancy
_atom_site_disorder_assembly
_atom_site_disorder_group
Mo1 Mo 0.22694(2) 0.54444(2) 0.31995(2) 0.01067(6) Uani 1 1 d . . . . .
Mo2 Mo 0.24242(2) 0.45577(2) 0.20951(2) 0.01065(6) Uani 1 1 d . . . . .
C1C C 0.24196(16) 0.63003(19) 0.13895(19) 0.0140(5) Uani 1 1 d . . . . .
C1A C 0.22409(16) 0.37145(19) 0.39168(18) 0.0142(5) Uani 1 1 d . . . . .
C1B C 0.07153(17) 0.50251(19) 0.22926(19) 0.0155(6) Uani 1 1 d . . . . .
C1D C 0.39937(17) 0.50032(19) 0.29352(19) 0.0157(6) Uani 1 1 d . . . . .
C2A C 0.22196(16) 0.30146(19) 0.46204(19) 0.0143(5) Uani 1 1 d . . . . .
C2C C 0.24135(17) 0.70141(19) 0.07036(19) 0.0151(5) Uani 1 1 d . . . . .
C2B C -0.01755(17) 0.50275(19) 0.2036(2) 0.0168(6) Uani 1 1 d . . . . .
C2D C 0.48973(17) 0.5028(2) 0.3096(2) 0.0174(6) Uani 1 1 d . . . . .
C3D C 0.54241(18) 0.4708(2) 0.2438(2) 0.0240(7) Uani 1 1 d . . . . .
H3D H 0.5219 0.4452 0.1876 0.029 Uiso 1 1 calc R U . . .
C3B C -0.04279(18) 0.4699(2) 0.1172(2) 0.0205(6) Uani 1 1 d . . . . .
H3B H -0.0042 0.4489 0.0747 0.025 Uiso 1 1 calc R U . . .
C3C C 0.25698(17) 0.6858(2) -0.02310(19) 0.0177(6) Uani 1 1 d . . . . .
H3C H 0.2696 0.6297 -0.0440 0.021 Uiso 1 1 calc R U . . .
C3A C 0.2201(2) 0.2161(2) 0.4358(2) 0.0227(6) Uani 1 1 d . . . . .
H3A H 0.2179 0.2004 0.3717 0.027 Uiso 1 1 calc R U . . .
C4A C 0.2216(2) 0.1541(2) 0.5050(2) 0.0239(7) Uani 1 1 d . . . . .
H4A H 0.2199 0.0956 0.4867 0.029 Uiso 1 1 calc R U . . .
C4D C 0.62631(19) 0.4774(2) 0.2626(2) 0.0277(7) Uani 1 1 d . . . . .
H4D H 0.6621 0.4567 0.2168 0.033 Uiso 1 1 calc R U . . .
C4B C -0.12537(18) 0.4684(2) 0.0947(2) 0.0235(7) Uani 1 1 d . . . . .
H4B H -0.1420 0.4481 0.0345 0.028 Uiso 1 1 calc R U . . .
C4C C 0.25373(18) 0.7540(2) -0.0849(2) 0.0191(6) Uani 1 1 d . . . . .
H4C H 0.2635 0.7429 -0.1488 0.023 Uiso 1 1 calc R U . . .
C5D C 0.60815(18) 0.5398(2) 0.4035(2) 0.0244(6) Uani 1 1 d . . . . .
H5D H 0.6305 0.5634 0.4599 0.029 Uiso 1 1 calc R U . . .
C5A C 0.22551(18) 0.2552(2) 0.6206(2) 0.0182(6) Uani 1 1 d . . . . .
H5A H 0.2269 0.2692 0.6852 0.022 Uiso 1 1 calc R U . . .
C5B C -0.15809(19) 0.5260(2) 0.2350(2) 0.0266(7) Uani 1 1 d . . . . .
H5B H -0.1981 0.5454 0.2766 0.032 Uiso 1 1 calc R U . . .
C5C C 0.22472(18) 0.8495(2) 0.0307(2) 0.0190(6) Uani 1 1 d . . . . .
H5C H 0.2144 0.9067 0.0498 0.023 Uiso 1 1 calc R U . . .
C6D C 0.52340(18) 0.5376(2) 0.3912(2) 0.0211(6) Uani 1 1 d . . . . .
H6D H 0.4893 0.5596 0.4380 0.025 Uiso 1 1 calc R U . . .
C6A C 0.22395(17) 0.3210(2) 0.55707(19) 0.0170(6) Uani 1 1 d . . . . .
H6A H 0.2242 0.3789 0.5775 0.020 Uiso 1 1 calc R U . . .
C6C C 0.22572(18) 0.7855(2) 0.0975(2) 0.0186(6) Uani 1 1 d . . . . .
H6C H 0.2159 0.7987 0.1610 0.022 Uiso 1 1 calc R U . . .
C6B C -0.07644(18) 0.5325(2) 0.2636(2) 0.0219(6) Uani 1 1 d . . . . .
H6B H -0.0612 0.5566 0.3225 0.026 Uiso 1 1 calc R U . . .
N1B N -0.18368(16) 0.4939(2) 0.15240(19) 0.0259(6) Uani 1 1 d . . . . .
N1D N 0.65951(16) 0.5108(2) 0.34068(19) 0.0271(6) Uani 1 1 d . . . . .
N1A N 0.22519(16) 0.17225(17) 0.59652(17) 0.0188(5) Uani 1 1 d . . . . .
N1C N 0.23772(15) 0.83451(17) -0.06005(17) 0.0186(5) Uani 1 1 d . . . . .
O1B O 0.09825(11) 0.54685(14) 0.29830(12) 0.0145(4) Uani 1 1 d . . . . .
O1A O 0.21826(11) 0.44840(13) 0.42071(12) 0.0132(4) Uani 1 1 d . . . . .
O1C O 0.23401(12) 0.64782(13) 0.22506(13) 0.0141(4) Uani 1 1 d . . . . .
O1D O 0.35586(11) 0.54602(14) 0.34560(13) 0.0149(4) Uani 1 1 d . . . . .
O2C O 0.25026(11) 0.55372(13) 0.10949(12) 0.0133(4) Uani 1 1 d . . . . .
O2A O 0.23161(12) 0.35285(13) 0.30614(13) 0.0136(4) Uani 1 1 d . . . . .
O2B O 0.11618(11) 0.45564(14) 0.18036(12) 0.0145(4) Uani 1 1 d . . . . .
O2D O 0.37040(11) 0.45440(13) 0.22750(12) 0.0141(4) Uani 1 1 d . . . . .
C1S C 0.0211(7) 0.7304(5) 0.4360(4) 0.0334(16) Uani 0.797(7) 1 d D U P A 1
H1S1 H -0.0331 0.7330 0.4054 0.050 Uiso 0.797(7) 1 calc R U P A 1
H1S2 H 0.0539 0.6864 0.4059 0.050 Uiso 0.797(7) 1 calc R U P A 1
H1S3 H 0.0481 0.7862 0.4307 0.050 Uiso 0.797(7) 1 calc R U P A 1
C2S C -0.0093(16) 0.6217(5) 0.5528(9) 0.038(2) Uani 0.797(7) 1 d D U P A 1
H2S1 H 0.0376 0.5842 0.5432 0.057 Uiso 0.797(7) 1 calc R U P A 1
H2S2 H -0.0546 0.6047 0.5104 0.057 Uiso 0.797(7) 1 calc R U P A 1
H2S3 H -0.0263 0.6167 0.6176 0.057 Uiso 0.797(7) 1 calc R U P A 1
N1S N 0.0131(2) 0.7092(3) 0.5340(3) 0.0296(9) Uani 0.797(7) 1 d D U P A 1
C3S C 0.0292(3) 0.7706(3) 0.5986(3) 0.0301(10) Uani 0.797(7) 1 d D U P A 1
C4S C 0.0231(5) 0.7468(5) 0.7003(5) 0.0431(17) Uani 0.797(7) 1 d D U P A 1
H4S1 H 0.0404 0.7954 0.7394 0.065 Uiso 0.797(7) 1 calc R U P A 1
H4S2 H 0.0585 0.6974 0.7142 0.065 Uiso 0.797(7) 1 calc R U P A 1
H4S3 H -0.0335 0.7319 0.7133 0.065 Uiso 0.797(7) 1 calc R U P A 1
O1S O 0.0518(3) 0.8432(3) 0.5762(5) 0.0300(11) Uani 0.797(7) 1 d D U P A 1
C1' C 0.007(2) 0.721(2) 0.6970(15) 0.040(5) Uani 0.203(7) 1 d D U P A 2
H1'1 H -0.0046 0.6665 0.7284 0.060 Uiso 0.203(7) 1 calc R U P A 2
H1'2 H 0.0604 0.7423 0.7193 0.060 Uiso 0.203(7) 1 calc R U P A 2
H1'3 H -0.0352 0.7627 0.7109 0.060 Uiso 0.203(7) 1 calc R U P A 2
C2' C -0.006(6) 0.6188(18) 0.570(4) 0.033(6) Uani 0.203(7) 1 d D U P A 2
H2'1 H -0.0151 0.5841 0.6251 0.050 Uiso 0.203(7) 1 calc R U P A 2
H2'2 H -0.0538 0.6158 0.5271 0.050 Uiso 0.203(7) 1 calc R U P A 2
H2'3 H 0.0420 0.5969 0.5377 0.050 Uiso 0.203(7) 1 calc R U P A 2
N1' N 0.0084(9) 0.7069(9) 0.5969(10) 0.032(2) Uani 0.203(7) 1 d D U P A 2
C3' C 0.0233(11) 0.7717(10) 0.5379(11) 0.031(3) Uani 0.203(7) 1 d D U P A 2
C4' C 0.016(3) 0.755(2) 0.4341(16) 0.037(6) Uani 0.203(7) 1 d D U P A 2
H4'1 H 0.0110 0.6929 0.4232 0.056 Uiso 0.203(7) 1 calc R U P A 2
H4'2 H -0.0322 0.7840 0.4078 0.056 Uiso 0.203(7) 1 calc R U P A 2
H4'3 H 0.0650 0.7761 0.4040 0.056 Uiso 0.203(7) 1 calc R U P A 2
O1' O 0.0305(15) 0.8448(12) 0.569(2) 0.0300(11) Uani 0.203(7) 1 d D U P A 2
C5S C 0.4089(2) 0.2445(3) 0.2463(3) 0.0395(9) Uani 1 1 d D . . B 1
H5S1 H 0.4032 0.1828 0.2350 0.059 Uiso 1 1 calc R U . B 1
H5S2 H 0.4110 0.2747 0.1864 0.059 Uiso 1 1 calc R U . B 1
H5S3 H 0.3620 0.2650 0.2808 0.059 Uiso 1 1 calc R U . B 1
C6S C 0.5599(3) 0.2346(4) 0.2594(4) 0.0716(19) Uani 1 1 d D . . B 1
H6S1 H 0.6051 0.2687 0.2860 0.107 Uiso 1 1 calc R U . B 1
H6S2 H 0.5558 0.2437 0.1917 0.107 Uiso 1 1 calc R U . B 1
H6S3 H 0.5698 0.1738 0.2723 0.107 Uiso 1 1 calc R U . B 1
N2S N 0.48410(17) 0.2608(2) 0.3010(2) 0.0340(7) Uani 1 1 d D . . B 1
C7S C 0.4806(2) 0.2967(2) 0.3859(3) 0.0333(8) Uani 1 1 d D . . B 1
C8S C 0.5598(2) 0.3066(3) 0.4404(3) 0.0413(9) Uani 1 1 d D . . B 1
H8S1 H 0.5898 0.3558 0.4163 0.062 Uiso 1 1 calc R U . B 1
H8S2 H 0.5925 0.2546 0.4340 0.062 Uiso 1 1 calc R U . B 1
H8S3 H 0.5486 0.3160 0.5064 0.062 Uiso 1 1 calc R U . B 1
O2S O 0.41549(16) 0.3210(2) 0.41782(19) 0.0439(7) Uani 1 1 d D . . B 1
C9S C 0.4468(10) -0.0837(10) 0.5317(13) 0.057(4) Uani 0.5 1 d D U P C -1
H9S1 H 0.4686 -0.1418 0.5394 0.085 Uiso 0.5 1 calc R U P C -1
H9S2 H 0.4236 -0.0647 0.5905 0.085 Uiso 0.5 1 calc R U P C -1
H9S3 H 0.4041 -0.0836 0.4822 0.085 Uiso 0.5 1 calc R U P C -1
C10S C 0.5941(8) -0.0640(8) 0.5058(10) 0.039(3) Uani 0.5 1 d D U P C -1
H10A H 0.5898 -0.1255 0.5183 0.058 Uiso 0.5 1 calc R U P C -1
H10B H 0.6179 -0.0552 0.4445 0.058 Uiso 0.5 1 calc R U P C -1
H10C H 0.6291 -0.0372 0.5542 0.058 Uiso 0.5 1 calc R U P C -1
N3S N 0.5127(8) -0.0252(6) 0.5062(9) 0.044(3) Uani 0.5 1 d D U P C -1
C11S C 0.5028(9) 0.0580(7) 0.4908(15) 0.057(4) Uani 0.5 1 d D U P C -1
C12S C 0.4169(9) 0.0910(10) 0.4838(13) 0.053(4) Uani 0.5 1 d D U P C -1
H12A H 0.3787 0.0426 0.4834 0.080 Uiso 0.5 1 calc R U P C -1
H12B H 0.4066 0.1280 0.5374 0.080 Uiso 0.5 1 calc R U P C -1
H12C H 0.4091 0.1239 0.4259 0.080 Uiso 0.5 1 calc R U P C -1
O3S O 0.5645(8) 0.1031(8) 0.4928(10) 0.077(4) Uani 0.5 1 d D U P C -1

loop_
_atom_site_aniso_label
_atom_site_aniso_U_11
_atom_site_aniso_U_22
_atom_site_aniso_U_33
_atom_site_aniso_U_23
_atom_site_aniso_U_13
_atom_site_aniso_U_12
Mo1 0.01396(10) 0.00907(11) 0.00895(10) -0.00059(8) 0.00018(7) -0.00018(8)
Mo2 0.01371(10) 0.00925(11) 0.00897(10) -0.00057(8) 0.00015(7) 0.00017(8)
C1C 0.0150(12) 0.0139(14) 0.0131(12) 0.0013(11) -0.0010(9) -0.0008(11)
C1A 0.0150(12) 0.0156(14) 0.0119(12) 0.0000(11) -0.0008(9) 0.0007(11)
C1B 0.0166(13) 0.0160(14) 0.0139(12) 0.0022(11) 0.0006(10) -0.0015(11)
C1D 0.0194(13) 0.0142(14) 0.0135(13) 0.0044(11) 0.0005(10) 0.0001(11)
C2A 0.0153(12) 0.0140(14) 0.0134(13) 0.0026(11) 0.0003(10) -0.0007(11)
C2C 0.0167(13) 0.0146(14) 0.0139(13) 0.0034(11) -0.0014(10) -0.0017(11)
C2B 0.0161(13) 0.0151(14) 0.0192(13) 0.0014(11) 0.0005(11) 0.0001(11)
C2D 0.0170(13) 0.0162(14) 0.0190(14) 0.0012(11) 0.0014(10) -0.0011(11)
C3D 0.0193(14) 0.0296(19) 0.0231(14) -0.0037(13) 0.0007(11) -0.0015(13)
C3B 0.0195(13) 0.0244(17) 0.0176(13) -0.0022(12) 0.0013(10) -0.0008(12)
C3C 0.0207(14) 0.0166(14) 0.0156(13) 0.0011(11) -0.0018(10) -0.0008(12)
C3A 0.0353(17) 0.0168(15) 0.0160(14) 0.0013(12) -0.0006(12) -0.0021(13)
C4A 0.0392(18) 0.0145(15) 0.0176(14) -0.0003(12) -0.0029(12) -0.0012(13)
C4D 0.0165(14) 0.040(2) 0.0272(16) -0.0039(14) 0.0033(12) -0.0002(13)
C4B 0.0187(14) 0.0306(18) 0.0212(14) -0.0024(14) -0.0004(11) -0.0020(13)
C4C 0.0242(14) 0.0198(15) 0.0131(13) 0.0020(11) -0.0011(10) 0.0008(12)
C5D 0.0218(14) 0.0304(17) 0.0207(14) 0.0013(14) -0.0010(11) -0.0043(14)
C5A 0.0226(14) 0.0184(15) 0.0136(13) 0.0002(11) -0.0008(10) 0.0004(12)
C5B 0.0186(14) 0.037(2) 0.0240(15) -0.0079(14) 0.0028(11) 0.0021(14)
C5C 0.0222(14) 0.0137(14) 0.0211(14) 0.0009(11) -0.0006(11) 0.0023(12)
C6D 0.0205(14) 0.0237(16) 0.0190(13) 0.0005(13) 0.0016(10) -0.0011(13)
C6A 0.0207(13) 0.0161(14) 0.0142(13) 0.0001(11) 0.0008(10) -0.0003(12)
C6C 0.0232(14) 0.0172(15) 0.0152(13) 0.0024(12) 0.0005(11) -0.0003(12)
C6B 0.0201(13) 0.0256(17) 0.0199(13) -0.0029(13) -0.0003(11) -0.0006(13)
N1B 0.0169(12) 0.0346(16) 0.0263(13) -0.0043(12) -0.0005(10) -0.0011(12)
N1D 0.0188(12) 0.0357(16) 0.0269(14) -0.0001(12) 0.0000(10) -0.0035(12)
N1A 0.0231(12) 0.0156(13) 0.0176(12) 0.0040(10) 0.0004(9) -0.0012(10)
N1C 0.0205(12) 0.0178(13) 0.0175(12) 0.0063(10) -0.0011(9) -0.0007(10)
O1B 0.0161(9) 0.0141(9) 0.0134(8) -0.0022(8) 0.0007(7) 0.0002(8)
O1A 0.0183(9) 0.0107(9) 0.0104(8) 0.0005(7) -0.0002(7) -0.0015(8)
O1C 0.0211(10) 0.0097(9) 0.0114(9) 0.0012(7) 0.0001(7) 0.0003(8)
O1D 0.0148(8) 0.0145(9) 0.0154(9) -0.0015(8) 0.0004(7) 0.0013(8)
O2C 0.0185(9) 0.0117(10) 0.0096(8) 0.0009(7) 0.0003(7) -0.0006(8)
O2A 0.0184(9) 0.0105(10) 0.0118(9) 0.0007(7) -0.0010(7) -0.0003(8)
O2B 0.0154(8) 0.0137(9) 0.0144(8) -0.0026(8) -0.0005(7) 0.0002(8)
O2D 0.0141(8) 0.0139(9) 0.0144(8) -0.0010(8) 0.0015(7) 0.0013(8)
C1S 0.043(3) 0.034(4) 0.024(2) 0.000(2) -0.001(2) 0.002(3)
C2S 0.041(4) 0.027(3) 0.047(6) 0.009(3) -0.006(6) -0.008(3)
N1S 0.0325(18) 0.028(2) 0.028(2) 0.0028(16) -0.0006(14) -0.0007(15)
C3S 0.031(2) 0.030(2) 0.029(2) 0.0026(19) 0.0035(17) 0.0021(18)
C4S 0.055(4) 0.047(4) 0.028(3) 0.001(3) 0.006(2) -0.011(3)
O1S 0.033(3) 0.0243(13) 0.0328(18) 0.0008(12) 0.004(2) 0.0038(17)
C1' 0.048(10) 0.042(11) 0.032(8) 0.000(8) 0.008(8) -0.011(10)
C2' 0.034(10) 0.028(10) 0.037(11) 0.009(8) -0.010(11) -0.005(9)
N1' 0.034(4) 0.031(5) 0.030(5) 0.003(5) -0.001(4) -0.001(4)
C3' 0.035(5) 0.030(5) 0.029(5) 0.001(5) 0.002(4) 0.001(4)
C4' 0.048(10) 0.030(11) 0.034(9) -0.002(8) 0.003(8) 0.000(10)
O1' 0.033(3) 0.0243(13) 0.0328(18) 0.0008(12) 0.004(2) 0.0038(17)
C5S 0.0347(19) 0.032(2) 0.051(2) -0.0150(18) -0.0101(17) 0.0067(16)
C6S 0.030(2) 0.077(4) 0.109(4) -0.059(4) 0.011(2) 0.003(2)
N2S 0.0254(14) 0.0278(17) 0.0486(18) -0.0088(14) -0.0006(13) 0.0042(12)
C7S 0.0318(18) 0.0257(19) 0.042(2) 0.0020(16) -0.0016(15) -0.0014(15)
C8S 0.037(2) 0.030(2) 0.056(2) -0.0112(18) -0.0152(18) 0.0059(17)
O2S 0.0304(13) 0.059(2) 0.0427(15) -0.0091(14) 0.0107(11) 0.0017(13)
C9S 0.037(7) 0.048(9) 0.085(8) -0.027(6) 0.011(6) -0.002(6)
C10S 0.047(6) 0.046(8) 0.025(4) 0.020(5) 0.011(4) 0.015(5)
N3S 0.050(5) 0.051(8) 0.030(3) 0.001(6) 0.006(3) 0.018(5)
C11S 0.055(7) 0.060(9) 0.055(5) 0.000(7) 0.010(5) 0.022(7)
C12S 0.049(6) 0.058(9) 0.055(7) 0.038(6) 0.022(5) 0.020(6)
O3S 0.040(5) 0.039(6) 0.152(12) 0.007(7) 0.015(7) -0.017(4)

loop_
_atom_type_symbol
_atom_type_description
_atom_type_scat_dispersion_real
_atom_type_scat_dispersion_imag
_atom_type_scat_source
C C 0.0181 0.0091 'International Tables Vol C Tables 4.2.6.8 and 6.1.1.4'
H H 0.0000 0.0000 'International Tables Vol C Tables 4.2.6.8 and 6.1.1.4'
N N 0.0311 0.0180 'International Tables Vol C Tables 4.2.6.8 and 6.1.1.4'
O O 0.0492 0.0322 'International Tables Vol C Tables 4.2.6.8 and 6.1.1.4'
Mo Mo -0.0483 2.7339 'International Tables Vol C Tables 4.2.6.8 and 6.1.1.4'

loop_
_geom_angle_atom_site_label_1
_geom_angle_atom_site_label_2
_geom_angle_atom_site_label_3
_geom_angle
_geom_angle_site_symmetry_3
O1A Mo1 O1C 176.11(7) .
O1A Mo1 O1B 91.42(8) .
O1C Mo1 O1B 88.10(8) .
O1A Mo1 Mo2 93.40(5) .
O1C Mo1 Mo2 90.47(5) .
O1B Mo1 Mo2 92.53(5) .
O1A Mo1 O1D 88.73(8) .
O1C Mo1 O1D 91.60(8) .
O1B Mo1 O1D 177.74(8) .
Mo2 Mo1 O1D 89.71(5) .
O1A Mo1 N1C 94.05(8) 4_576
O1C Mo1 N1C 82.20(8) 4_576
O1B Mo1 N1C 97.61(8) 4_576
Mo2 Mo1 N1C 167.25(6) 4_576
O1D Mo1 N1C 80.13(8) 4_576
O2B Mo2 O2C 86.91(8) .
O2B Mo2 O2D 175.51(7) .
O2C Mo2 O2D 90.51(7) .
O2B Mo2 Mo1 90.50(5) .
O2C Mo2 Mo1 92.58(5) .
O2D Mo2 Mo1 93.29(5) .
O2B Mo2 O2A 91.54(8) .
O2C Mo2 O2A 177.33(7) .
O2D Mo2 O2A 90.90(7) .
Mo1 Mo2 O2A 89.61(5) .
O2C C1C O1C 122.7(3) .
O2C C1C C2C 118.8(2) .
O1C C1C C2C 118.5(3) .
O2A C1A O1A 122.7(3) .
O2A C1A C2A 119.4(3) .
O1A C1A C2A 117.8(2) .
O2B C1B O1B 123.7(3) .
O2B C1B C2B 116.4(3) .
O1B C1B C2B 119.9(3) .
O2D C1D O1D 123.6(3) .
O2D C1D C2D 118.5(3) .
O1D C1D C2D 117.9(3) .
C3A C2A C6A 118.4(3) .
C3A C2A C1A 121.6(3) .
C6A C2A C1A 120.0(3) .
C3C C2C C6C 118.3(3) .
C3C C2C C1C 120.4(3) .
C6C C2C C1C 121.3(3) .
C3B C2B C6B 118.7(3) .
C3B C2B C1B 118.6(3) .
C6B C2B C1B 122.7(3) .
C6D C2D C3D 118.2(3) .
C6D C2D C1D 120.5(3) .
C3D C2D C1D 121.3(3) .
C2D C3D C4D 118.1(3) .
C2D C3D H3D 121.0 .
C4D C3D H3D 121.0 .
C4B C3B C2B 118.4(3) .
C4B C3B H3B 120.8 .
C2B C3B H3B 120.8 .
C4C C3C C2C 118.3(3) .
C4C C3C H3C 120.8 .
C2C C3C H3C 120.8 .
C2A C3A C4A 118.5(3) .
C2A C3A H3A 120.7 .
C4A C3A H3A 120.7 .
N1A C4A C3A 123.5(3) .
N1A C4A H4A 118.3 .
C3A C4A H4A 118.3 .
N1D C4D C3D 124.3(3) .
N1D C4D H4D 117.8 .
C3D C4D H4D 117.8 .
N1B C4B C3B 124.2(3) .
N1B C4B H4B 117.9 .
C3B C4B H4B 117.9 .
N1C C4C C3C 123.9(3) .
N1C C4C H4C 118.0 .
C3C C4C H4C 118.0 .
N1D C5D C6D 123.7(3) .
N1D C5D H5D 118.2 .
C6D C5D H5D 118.2 .
N1A C5A C6A 123.5(3) .
N1A C5A H5A 118.2 .
C6A C5A H5A 118.2 .
N1B C5B C6B 124.0(3) .
N1B C5B H5B 118.0 .
C6B C5B H5B 118.0 .
N1C C5C C6C 123.0(3) .
N1C C5C H5C 118.5 .
C6C C5C H5C 118.5 .
C2D C6D C5D 119.0(3) .
C2D C6D H6D 120.5 .
C5D C6D H6D 120.5 .
C5A C6A C2A 118.9(3) .
C5A C6A H6A 120.5 .
C2A C6A H6A 120.5 .
C5C C6C C2C 119.0(3) .
C5C C6C H6C 120.5 .
C2C C6C H6C 120.5 .
C5B C6B C2B 118.3(3) .
C5B C6B H6B 120.9 .
C2B C6B H6B 120.9 .
C5B N1B C4B 116.4(3) .
C5D N1D C4D 116.7(3) .
C5A N1A C4A 117.1(3) .
C4C N1C C5C 117.4(3) .
C4C N1C Mo1 121.78(19) 4_575
C5C N1C Mo1 120.8(2) 4_575
C1B O1B Mo1 114.82(17) .
C1A O1A Mo1 116.30(16) .
C1C O1C Mo1 117.70(18) .
C1D O1D Mo1 117.68(18) .
C1C O2C Mo2 116.45(16) .
C1A O2A Mo2 117.85(19) .
C1B O2B Mo2 118.32(18) .
C1D O2D Mo2 115.73(17) .
N1S C1S H1S1 109.5 .
N1S C1S H1S2 109.5 .
H1S1 C1S H1S2 109.5 .
N1S C1S H1S3 109.5 .
H1S1 C1S H1S3 109.5 .
H1S2 C1S H1S3 109.5 .
N1S C2S H2S1 109.5 .
N1S C2S H2S2 109.5 .
H2S1 C2S H2S2 109.5 .
N1S C2S H2S3 109.5 .
H2S1 C2S H2S3 109.5 .
H2S2 C2S H2S3 109.5 .
C3S N1S C2S 126.1(6) .
C3S N1S C1S 118.5(5) .
C2S N1S C1S 115.3(7) .
O1S C3S N1S 121.7(5) .
O1S C3S C4S 120.4(6) .
N1S C3S C4S 117.8(5) .
C3S C4S H4S1 109.5 .
C3S C4S H4S2 109.5 .
H4S1 C4S H4S2 109.5 .
C3S C4S H4S3 109.5 .
H4S1 C4S H4S3 109.5 .
H4S2 C4S H4S3 109.5 .
N1' C1' H1'1 109.5 .
N1' C1' H1'2 109.5 .
H1'1 C1' H1'2 109.5 .
N1' C1' H1'3 109.5 .
H1'1 C1' H1'3 109.5 .
H1'2 C1' H1'3 109.5 .
N1' C2' H2'1 109.5 .
N1' C2' H2'2 109.5 .
H2'1 C2' H2'2 109.5 .
N1' C2' H2'3 109.5 .
H2'1 C2' H2'3 109.5 .
H2'2 C2' H2'3 109.5 .
C3' N1' C2' 125(2) .
C3' N1' C1' 121.1(16) .
C2' N1' C1' 114(2) .
O1' C3' N1' 119.3(19) .
O1' C3' C4' 121(2) .
N1' C3' C4' 118.4(17) .
C3' C4' H4'1 109.5 .
C3' C4' H4'2 109.5 .
H4'1 C4' H4'2 109.5 .
C3' C4' H4'3 109.5 .
H4'1 C4' H4'3 109.5 .
H4'2 C4' H4'3 109.5 .
N2S C5S H5S1 109.5 .
N2S C5S H5S2 109.5 .
H5S1 C5S H5S2 109.5 .
N2S C5S H5S3 109.5 .
H5S1 C5S H5S3 109.5 .
H5S2 C5S H5S3 109.5 .
N2S C6S H6S1 109.5 .
N2S C6S H6S2 109.5 .
H6S1 C6S H6S2 109.5 .
N2S C6S H6S3 109.5 .
H6S1 C6S H6S3 109.5 .
H6S2 C6S H6S3 109.5 .
C7S N2S C6S 123.5(3) .
C7S N2S C5S 120.0(3) .
C6S N2S C5S 116.6(3) .
O2S C7S N2S 121.8(3) .
O2S C7S C8S 121.3(4) .
N2S C7S C8S 117.0(3) .
C7S C8S H8S1 109.5 .
C7S C8S H8S2 109.5 .
H8S1 C8S H8S2 109.5 .
C7S C8S H8S3 109.5 .
H8S1 C8S H8S3 109.5 .
H8S2 C8S H8S3 109.5 .
N3S C9S H9S1 109.5 .
N3S C9S H9S2 109.5 .
H9S1 C9S H9S2 109.5 .
N3S C9S H9S3 109.5 .
H9S1 C9S H9S3 109.5 .
H9S2 C9S H9S3 109.5 .
N3S C10S H10A 109.5 .
N3S C10S H10B 109.5 .
H10A C10S H10B 109.5 .
N3S C10S H10C 109.5 .
H10A C10S H10C 109.5 .
H10B C10S H10C 109.5 .
C11S N3S C10S 120.7(7) .
C11S N3S C9S 124.2(8) .
C10S N3S C9S 114.9(8) .
O3S C11S N3S 117.4(9) .
O3S C11S C12S 125.0(10) .
N3S C11S C12S 117.2(8) .
C11S C12S H12A 109.5 .
C11S C12S H12B 109.5 .
H12A C12S H12B 109.5 .
C11S C12S H12C 109.5 .
H12A C12S H12C 109.5 .
H12B C12S H12C 109.5 .

loop_
_geom_bond_atom_site_label_1
_geom_bond_atom_site_label_2
_geom_bond_distance
_geom_bond_site_symmetry_2
Mo1 O1A 2.0883(19) .
Mo1 O1C 2.1149(19) .
Mo1 O1B 2.1222(18) .
Mo1 Mo2 2.1227(3) .
Mo1 O1D 2.1331(18) .
Mo1 N1C 2.556(2) 4_576
Mo2 O2B 2.0976(18) .
Mo2 O2C 2.1015(19) .
Mo2 O2D 2.1051(18) .
Mo2 O2A 2.1310(19) .
C1C O2C 1.272(4) .
C1C O1C 1.275(3) .
C1C C2C 1.485(4) .
C1A O2A 1.269(3) .
C1A O1A 1.275(4) .
C1A C2A 1.487(4) .
C1B O2B 1.262(4) .
C1B O1B 1.273(4) .
C1B C2B 1.494(4) .
C1D O2D 1.267(4) .
C1D O1D 1.268(4) .
C1D C2D 1.492(4) .
C2A C3A 1.384(4) .
C2A C6A 1.394(4) .
C2C C3C 1.392(4) .
C2C C6C 1.395(4) .
C2B C3B 1.390(4) .
C2B C6B 1.391(4) .
C2D C6D 1.387(4) .
C2D C3D 1.391(4) .
C3D C4D 1.397(4) .
C3D H3D 0.9500 .
C3B C4B 1.382(4) .
C3B H3B 0.9500 .
C3C C4C 1.385(4) .
C3C H3C 0.9500 .
C3A C4A 1.385(4) .
C3A H3A 0.9500 .
C4A N1A 1.340(4) .
C4A H4A 0.9500 .
C4D N1D 1.334(4) .
C4D H4D 0.9500 .
C4B N1B 1.343(4) .
C4B H4B 0.9500 .
C4C N1C 1.334(4) .
C4C H4C 0.9500 .
C5D N1D 1.331(4) .
C5D C6D 1.395(4) .
C5D H5D 0.9500 .
C5A N1A 1.340(4) .
C5A C6A 1.372(4) .
C5A H5A 0.9500 .
C5B N1B 1.340(4) .
C5B C6B 1.391(4) .
C5B H5B 0.9500 .
C5C N1C 1.345(4) .
C5C C6C 1.383(4) .
C5C H5C 0.9500 .
C6D H6D 0.9500 .
C6A H6A 0.9500 .
C6C H6C 0.9500 .
C6B H6B 0.9500 .
N1C Mo1 2.556(2) 4_575
C1S N1S 1.452(8) .
C1S H1S1 0.9800 .
C1S H1S2 0.9800 .
C1S H1S3 0.9800 .
C2S N1S 1.442(8) .
C2S H2S1 0.9800 .
C2S H2S2 0.9800 .
C2S H2S3 0.9800 .
N1S C3S 1.353(6) .
C3S O1S 1.237(7) .
C3S C4S 1.510(8) .
C4S H4S1 0.9800 .
C4S H4S2 0.9800 .
C4S H4S3 0.9800 .
C1' N1' 1.450(19) .
C1' H1'1 0.9800 .
C1' H1'2 0.9800 .
C1' H1'3 0.9800 .
C2' N1' 1.446(17) .
C2' H2'1 0.9800 .
C2' H2'2 0.9800 .
C2' H2'3 0.9800 .
N1' C3' 1.346(15) .
C3' O1' 1.227(17) .
C3' C4' 1.510(19) .
C4' H4'1 0.9800 .
C4' H4'2 0.9800 .
C4' H4'3 0.9800 .
C5S N2S 1.463(4) .
C5S H5S1 0.9800 .
C5S H5S2 0.9800 .
C5S H5S3 0.9800 .
C6S N2S 1.453(5) .
C6S H6S1 0.9800 .
C6S H6S2 0.9800 .
C6S H6S3 0.9800 .
N2S C7S 1.341(5) .
C7S O2S 1.234(4) .
C7S C8S 1.501(5) .
C8S H8S1 0.9800 .
C8S H8S2 0.9800 .
C8S H8S3 0.9800 .
C9S N3S 1.470(9) .
C9S H9S1 0.9800 .
C9S H9S2 0.9800 .
C9S H9S3 0.9800 .
C10S N3S 1.465(8) .
C10S H10A 0.9800 .
C10S H10B 0.9800 .
C10S H10C 0.9800 .
N3S C11S 1.327(9) .
C11S O3S 1.231(9) .
C11S C12S 1.500(9) .
C12S H12A 0.9800 .
C12S H12B 0.9800 .
C12S H12C 0.9800 .

loop_
_geom_torsion_atom_site_label_1
_geom_torsion_atom_site_label_2
_geom_torsion_atom_site_label_3
_geom_torsion_atom_site_label_4
_geom_torsion
_geom_torsion_site_symmetry_4
O2A C1A C2A C3A -6.3(4) .
O1A C1A C2A C3A 173.8(3) .
O2A C1A C2A C6A 172.0(2) .
O1A C1A C2A C6A -7.9(4) .
O2C C1C C2C C3C -5.8(4) .
O1C C1C C2C C3C 174.3(3) .
O2C C1C C2C C6C 174.6(3) .
O1C C1C C2C C6C -5.3(4) .
O2B C1B C2B C3B -15.2(4) .
O1B C1B C2B C3B 166.0(3) .
O2B C1B C2B C6B 163.0(3) .
O1B C1B C2B C6B -15.7(5) .
O2D C1D C2D C6D -167.0(3) .
O1D C1D C2D C6D 14.5(4) .
O2D C1D C2D C3D 13.2(4) .
O1D C1D C2D C3D -165.3(3) .
C6D C2D C3D C4D -1.5(5) .
C1D C2D C3D C4D 178.3(3) .
C6B C2B C3B C4B 0.2(5) .
C1B C2B C3B C4B 178.5(3) .
C6C C2C C3C C4C -2.0(4) .
C1C C2C C3C C4C 178.4(3) .
C6A C2A C3A C4A -0.9(4) .
C1A C2A C3A C4A 177.4(3) .
C2A C3A C4A N1A -0.4(5) .
C2D C3D C4D N1D 1.5(6) .
C2B C3B C4B N1B -2.6(5) .
C2C C3C C4C N1C 1.1(4) .
C3D C2D C6D C5D 0.6(5) .
C1D C2D C6D C5D -179.2(3) .
N1D C5D C6D C2D 0.6(5) .
N1A C5A C6A C2A 0.0(4) .
C3A C2A C6A C5A 1.2(4) .
C1A C2A C6A C5A -177.2(3) .
N1C C5C C6C C2C 0.4(5) .
C3C C2C C6C C5C 1.3(4) .
C1C C2C C6C C5C -179.1(3) .
N1B C5B C6B C2B -1.0(6) .
C3B C2B C6B C5B 1.5(5) .
C1B C2B C6B C5B -176.8(3) .
C6B C5B N1B C4B -1.1(6) .
C3B C4B N1B C5B 3.0(5) .
C6D C5D N1D C4D -0.6(5) .
C3D C4D N1D C5D -0.4(6) .
C6A C5A N1A C4A -1.3(4) .
C3A C4A N1A C5A 1.5(5) .
C3C C4C N1C C5C 0.6(4) .
C3C C4C N1C Mo1 -177.3(2) 4_575
C6C C5C N1C C4C -1.3(4) .
C6C C5C N1C Mo1 176.6(2) 4_575
O2B C1B O1B Mo1 4.6(4) .
C2B C1B O1B Mo1 -176.7(2) .
O2A C1A O1A Mo1 -2.6(3) .
C2A C1A O1A Mo1 177.30(17) .
O2C C1C O1C Mo1 -4.0(3) .
C2C C1C O1C Mo1 175.88(18) .
O2D C1D O1D Mo1 0.2(4) .
C2D C1D O1D Mo1 178.55(19) .
O1C C1C O2C Mo2 4.0(3) .
C2C C1C O2C Mo2 -175.93(18) .
O1A C1A O2A Mo2 4.0(3) .
C2A C1A O2A Mo2 -175.94(18) .
O1B C1B O2B Mo2 -3.5(4) .
C2B C1B O2B Mo2 177.81(19) .
O1D C1D O2D Mo2 -1.2(4) .
C2D C1D O2D Mo2 -179.52(19) .
C2S N1S C3S O1S 176.6(13) .
C1S N1S C3S O1S -1.2(8) .
C2S N1S C3S C4S -0.3(14) .
C1S N1S C3S C4S -178.1(7) .
C2' N1' C3' O1' 176(5) .
C1' N1' C3' O1' -5(3) .
C2' N1' C3' C4' 7(6) .
C1' N1' C3' C4' -174(3) .
C6S N2S C7S O2S 177.4(4) .
C5S N2S C7S O2S -3.9(6) .
C6S N2S C7S C8S -2.3(6) .
C5S N2S C7S C8S 176.4(4) .
C10S N3S C11S O3S -12.5(18) .
C9S N3S C11S O3S 162(2) .
C10S N3S C11S C12S 174.6(19) .
C9S N3S C11S C12S -10.4(18) .
